data_4114121
loop_
_publ_author_name
'M. F. Semmelhack'
'Lingyun Wu'
'Robert A. Pascal'
'Douglas M. Ho'

_publ_contact_author_address
; Princeton University
  Department of Chemistry
  Princeton, NJ   08544-1009
  USA
;
_publ_contact_author_email ho@princeton.edu
_publ_contact_author_fax (609)2586746
_publ_contact_author_name 'Dr. Douglas M. Ho'
_publ_contact_author_phone (609)2583160
_publ_section_title
;
 Conformational Control in Activation of an Enediyne
;
_journal_name_full 'Journal of the American Chemical Society'
_journal_page_first 10496
_journal_page_last 10497
_journal_paper_doi 10.1021/ja036763e
_journal_volume 125
_journal_year 2003
_chemical_absolute_configuration ad
_chemical_compound_source 'chemical synthesis'
_chemical_formula_iupac 'C16 H26 Cl2 O3 Si'
_chemical_formula_moiety 'C16 H26 Cl2 O3 Si'
_chemical_formula_structural 'C16 H26 Cl2 O3 Si'
_chemical_formula_sum 'C16 H26 Cl2 O3 Si'
_chemical_formula_weight 365.36
_chemical_name_systematic
; 
 2-(tert-Butyldimethylsilanyloxymethyl)-4-(2,2-dichlorovinyl)-
 6-oxabicyclo[3.2.1]octan-7-one
;
_space_group_IT_number 33
_symmetry_cell_setting orthorhombic
_symmetry_space_group_name_Hall 'P 2c -2n'
_symmetry_space_group_name_H-M 'P n a 21'
_atom_sites_solution_hydrogens geom
_atom_sites_solution_primary direct
_atom_sites_solution_secondary difmap
_audit_creation_method SHELXL
_cell_angle_alpha 90.00
_cell_angle_beta 90.00
_cell_angle_gamma 90.00
_cell_formula_units_Z 4
_cell_length_a 27.6648(5)
_cell_length_b 6.4448(1)
_cell_length_c 10.6563(2)
_cell_measurement_reflns_used 25762
_cell_measurement_temperature 200(2)
_cell_measurement_theta_max 30.00
_cell_measurement_theta_min 1.47
_cell_volume 1899.96(6)
_computing_cell_refinement DENZO-SMN
_computing_data_collection 'Nonius COLLECT'
_computing_data_reduction 'DENZO-SMN, Siemens SHELXTL'
_computing_molecular_graphics 'Siemens SHELXTL'
_computing_publication_material 'Siemens SHELXTL'
_computing_structure_refinement 'Siemens SHELXTL'
_computing_structure_solution 'Siemens SHELXTL'
_diffrn_ambient_temperature 200(2)
_diffrn_measured_fraction_theta_full 1.000
_diffrn_measured_fraction_theta_max 1.000
_diffrn_measurement_device 'Nonius KappaCCD'
_diffrn_measurement_method '\w scans; 1400 0.5\% rotations'
_diffrn_radiation_monochromator graphite
_diffrn_radiation_source 'fine-focus sealed tube'
_diffrn_radiation_type 'Mo K\a'
_diffrn_radiation_wavelength 0.71073
_diffrn_reflns_av_R_equivalents 0.0476
_diffrn_reflns_av_sigmaI/netI 0.0361
_diffrn_reflns_limit_h_max 38
_diffrn_reflns_limit_h_min 0
_diffrn_reflns_limit_k_max 9
_diffrn_reflns_limit_k_min 0
_diffrn_reflns_limit_l_max 14
_diffrn_reflns_limit_l_min -13
_diffrn_reflns_number 25762
_diffrn_reflns_theta_full 30.00
_diffrn_reflns_theta_max 30.00
_diffrn_reflns_theta_min 1.47
_diffrn_standards_decay_% 0
_diffrn_standards_number 0
_exptl_absorpt_coefficient_mu 0.413
_exptl_absorpt_correction_T_max 0.99949
_exptl_absorpt_correction_T_min 0.92146
_exptl_absorpt_correction_type psi-scan
_exptl_crystal_colour Colorless
_exptl_crystal_density_diffrn 1.277
_exptl_crystal_description Plate
_exptl_crystal_F_000 776
_exptl_crystal_size_max 0.20
_exptl_crystal_size_mid 0.18
_exptl_crystal_size_min 0.05
_refine_diff_density_max 0.926
_refine_diff_density_min -0.298
_refine_diff_density_rms 0.052
_refine_ls_abs_structure_details 'Flack H D (1983), Acta Cryst. A39, 876-881'
_refine_ls_abs_structure_Flack 0.12(7)
_refine_ls_extinction_method none
_refine_ls_goodness_of_fit_all 1.044
_refine_ls_goodness_of_fit_obs 1.044
_refine_ls_hydrogen_treatment constr
_refine_ls_matrix_type full
_refine_ls_number_parameters 205
_refine_ls_number_reflns 5048
_refine_ls_number_restraints 1
_refine_ls_restrained_S_all 1.044
_refine_ls_restrained_S_obs 1.044
_refine_ls_R_factor_all 0.0621
_refine_ls_R_factor_obs 0.0439
_refine_ls_shift/esd_max 0.000
_refine_ls_shift/esd_mean 0.000
_refine_ls_structure_factor_coef Fsqd
_refine_ls_weighting_details 'w=1/[\s^2^(Fo^2^)+(0.0530P)^2^+0.8490P] where P=(Fo^2^+2Fc^2^)/3'
_refine_ls_weighting_scheme calc
_refine_ls_wR_factor_all 0.1170
_refine_ls_wR_factor_obs 0.1055
_reflns_number_observed 4126
_reflns_number_total 5048
_reflns_observed_criterion I>2\s(I)
_cod_data_source_file ja036763esi20030619_121828_2.cif
_cod_data_source_block mfs015f
_cod_database_code 4114121

loop_
_symmetry_equiv_pos_as_xyz
'x, y, z'
'-x, -y, z+1/2'
'x+1/2, -y+1/2, z'
'-x+1/2, y+1/2, z+1/2'

loop_
_atom_site_aniso_label
_atom_site_aniso_U_11
_atom_site_aniso_U_22
_atom_site_aniso_U_33
_atom_site_aniso_U_23
_atom_site_aniso_U_13
_atom_site_aniso_U_12
C1 0.0260(10) 0.0292(11) 0.0316(12) -0.0003(9) 0.0015(8) -0.0002(8)
C2 0.0308(10) 0.0236(10) 0.0269(11) 0.0004(9) 0.0005(9) 0.0021(8)
C3 0.0326(11) 0.0322(11) 0.0266(12) -0.0043(9) -0.0035(9) 0.0040(9)
C4 0.0430(12) 0.0331(12) 0.0289(12) -0.0051(10) 0.0003(10) 0.0026(10)
C5 0.0401(13) 0.0382(13) 0.0368(14) -0.0106(11) 0.0046(11) 0.0112(11)
O6 0.0419(9) 0.0271(8) 0.0475(11) -0.0018(7) -0.0024(8) 0.0067(7)
C7 0.0305(11) 0.0319(12) 0.0320(13) 0.0005(9) -0.0053(9) 0.0098(9)
C8 0.0332(11) 0.0474(14) 0.0382(14) -0.0034(12) 0.0089(10) 0.0034(11)
C9 0.0330(11) 0.0315(11) 0.0271(11) -0.0039(9) -0.0026(9) 0.0087(9)
O10 0.0383(9) 0.0432(9) 0.0278(9) -0.0025(8) -0.0009(7) 0.0173(7)
Si11 0.0309(3) 0.0256(3) 0.0317(3) -0.0032(3) 0.0005(3) 0.0043(2)
C12 0.0408(13) 0.0400(13) 0.0359(14) 0.0006(11) 0.0006(11) -0.0005(11)
C13 0.053(2) 0.0316(13) 0.053(2) -0.0053(11) 0.0115(13) -0.0026(11)
C14 0.0346(12) 0.0419(14) 0.050(2) -0.0050(12) -0.0069(11) 0.0094(10)
C15 0.063(2) 0.077(2) 0.061(2) 0.011(2) -0.023(2) 0.012(2)
C16 0.058(2) 0.049(2) 0.081(3) -0.015(2) -0.020(2) -0.0046(14)
C17 0.0343(13) 0.077(2) 0.101(3) -0.026(3) -0.003(2) 0.0160(13)
C18 0.0468(14) 0.0374(13) 0.0345(14) -0.0071(11) 0.0000(11) -0.0021(11)
C19 0.0410(12) 0.0445(13) 0.039(2) -0.0108(12) -0.0025(11) 0.0020(10)
Cl20 0.0766(5) 0.0556(4) 0.0553(5) -0.0157(4) -0.0085(4) -0.0173(4)
Cl21 0.0619(4) 0.0738(5) 0.0391(4) -0.0017(4) -0.0034(3) -0.0127(4)
O22 0.0550(11) 0.0448(11) 0.0352(10) 0.0112(8) -0.0025(8) 0.0118(9)

loop_
_atom_site_label
_atom_site_type_symbol
_atom_site_fract_x
_atom_site_fract_y
_atom_site_fract_z
_atom_site_U_iso_or_equiv
_atom_site_thermal_displace_type
_atom_site_occupancy
_atom_site_calc_flag
_atom_site_refinement_flags
C1 C 0.00878(8) 1.0505(3) 0.7715(2) 0.0289(5) Uani 1 d .
H1 H -0.01129(8) 0.9527(3) 0.7205(2) 0.035 Uiso 1 calc R
C2 C 0.05755(8) 0.9541(3) 0.8111(2) 0.0271(4) Uani 1 d .
H2 H 0.05091(8) 0.8427(3) 0.8741(2) 0.032 Uiso 1 calc R
C3 C 0.08979(8) 1.1175(4) 0.8729(2) 0.0305(5) Uani 1 d .
H3A H 0.10369(8) 1.2078(4) 0.8070(2) 0.037 Uiso 1 calc R
H3B H 0.11689(8) 1.0471(4) 0.9161(2) 0.037 Uiso 1 calc R
C4 C 0.06223(9) 1.2541(4) 0.9690(2) 0.0350(5) Uani 1 d .
H4 H 0.05677(9) 1.1712(4) 1.0470(2) 0.042 Uiso 1 calc R
C5 C 0.01292(9) 1.3180(4) 0.9151(3) 0.0383(6) Uani 1 d .
H5 H -0.00427(9) 1.4168(4) 0.9721(3) 0.046 Uiso 1 calc R
O6 O 0.02032(7) 1.4083(3) 0.7896(2) 0.0388(4) Uani 1 d .
C7 C 0.01803(8) 1.2541(4) 0.7036(2) 0.0315(5) Uani 1 d .
C8 C -0.01777(9) 1.1283(4) 0.8872(3) 0.0396(6) Uani 1 d .
H8A H -0.05172(9) 1.1657(4) 0.8684(3) 0.047 Uiso 1 calc R
H8B H -0.01687(9) 1.0263(4) 0.9566(3) 0.047 Uiso 1 calc R
C9 C 0.08200(8) 0.8551(4) 0.6983(2) 0.0305(5) Uani 1 d .
H9A H 0.06149(8) 0.7419(4) 0.6651(2) 0.037 Uiso 1 calc R
H9B H 0.08623(8) 0.9599(4) 0.6313(2) 0.037 Uiso 1 calc R
O10 O 0.12782(6) 0.7745(3) 0.7341(2) 0.0365(4) Uani 1 d .
Si11 Si 0.16879(2) 0.69023(9) 0.63342(7) 0.02939(13) Uani 1 d .
C12 C 0.16590(9) 0.8423(4) 0.4855(3) 0.0389(6) Uani 1 d .
H12A H 0.1345(3) 0.8196(25) 0.4449(10) 0.058 Uiso 1 calc R
H12B H 0.1918(5) 0.7974(22) 0.4290(8) 0.058 Uiso 1 calc R
H12C H 0.1698(7) 0.9902(5) 0.5044(3) 0.058 Uiso 1 calc R
C13 C 0.15707(11) 0.4140(4) 0.5931(3) 0.0460(7) Uani 1 d .
H13A H 0.1235(3) 0.3985(8) 0.5650(21) 0.069 Uiso 1 calc R
H13B H 0.1625(8) 0.3272(6) 0.6672(6) 0.069 Uiso 1 calc R
H13C H 0.1790(6) 0.3709(11) 0.5257(15) 0.069 Uiso 1 calc R
C14 C 0.22790(9) 0.7216(4) 0.7178(3) 0.0422(6) Uani 1 d .
C15 C 0.22458(14) 0.6172(7) 0.8460(4) 0.0669(10) Uani 1 d .
H15A H 0.2550(4) 0.6376(41) 0.8916(12) 0.100 Uiso 1 calc R
H15B H 0.2187(11) 0.4684(10) 0.8349(4) 0.100 Uiso 1 calc R
H15C H 0.1979(7) 0.6786(33) 0.8939(11) 0.100 Uiso 1 calc R
C16 C 0.23921(12) 0.9526(5) 0.7373(4) 0.0625(9) Uani 1 d .
H16A H 0.2702(5) 0.9668(5) 0.7812(22) 0.094 Uiso 1 calc R
H16B H 0.2135(5) 1.0164(10) 0.7876(21) 0.094 Uiso 1 calc R
H16C H 0.2411(9) 1.0220(9) 0.6556(4) 0.094 Uiso 1 calc R
C17 C 0.26890(10) 0.6222(6) 0.6407(5) 0.0706(10) Uani 1 d .
H17A H 0.2996(2) 0.6387(46) 0.6855(16) 0.106 Uiso 1 calc R
H17B H 0.2710(8) 0.6904(35) 0.5587(13) 0.106 Uiso 1 calc R
H17C H 0.2622(6) 0.4742(12) 0.6289(27) 0.106 Uiso 1 calc R
C18 C 0.09130(10) 1.4425(4) 1.0019(3) 0.0396(6) Uani 1 d .
H18 H 0.10117(10) 1.5288(4) 0.9343(3) 0.047 Uiso 1 calc R
C19 C 0.10447(9) 1.4998(4) 1.1151(3) 0.0416(6) Uani 1 d .
Cl20 Cl 0.13474(3) 1.73015(12) 1.14247(9) 0.0625(2) Uani 1 d .
Cl21 Cl 0.09417(3) 1.36011(15) 1.25078(8) 0.0583(2) Uani 1 d .
O22 O 0.02416(8) 1.2853(3) 0.5937(2) 0.0450(5) Uani 1 d .

loop_
_atom_type_symbol
_atom_type_description
_atom_type_scat_dispersion_real
_atom_type_scat_dispersion_imag
_atom_type_scat_source
C C 0.0033 0.0016 'International Tables Vol C Tables 4.2.6.8 and 6.1.1.4'
H H 0.0000 0.0000 'International Tables Vol C Tables 4.2.6.8 and 6.1.1.4'
O O 0.0106 0.0060 'International Tables Vol C Tables 4.2.6.8 and 6.1.1.4'
Si Si 0.0817 0.0704 'International Tables Vol C Tables 4.2.6.8 and 6.1.1.4'
Cl Cl 0.1484 0.1585 'International Tables Vol C Tables 4.2.6.8 and 6.1.1.4'

loop_
_geom_angle_atom_site_label_1
_geom_angle_atom_site_label_2
_geom_angle_atom_site_label_3
_geom_angle
_geom_angle_publ_flag
C7 C1 C8 100.5(2) yes
C7 C1 C2 109.3(2) yes
C8 C1 C2 109.4(2) yes
C7 C1 H1 112.31(13) ?
C8 C1 H1 112.31(13) ?
C2 C1 H1 112.31(12) ?
C9 C2 C3 111.7(2) yes
C9 C2 C1 110.0(2) yes
C3 C2 C1 110.5(2) yes
C9 C2 H2 108.18(12) ?
C3 C2 H2 108.18(13) ?
C1 C2 H2 108.18(12) ?
C2 C3 C4 112.9(2) yes
C2 C3 H3A 109.01(13) ?
C4 C3 H3A 109.01(14) ?
C2 C3 H3B 109.01(12) ?
C4 C3 H3B 109.01(13) ?
H3A C3 H3B 107.8 ?
C18 C4 C5 110.3(2) yes
C18 C4 C3 110.5(2) yes
C5 C4 C3 110.0(2) yes
C18 C4 H4 108.65(15) ?
C5 C4 H4 108.65(15) ?
C3 C4 H4 108.65(14) ?
O6 C5 C8 102.6(2) yes
O6 C5 C4 108.8(2) yes
C8 C5 C4 110.8(2) yes
O6 C5 H5 111.46(12) ?
C8 C5 H5 111.46(13) ?
C4 C5 H5 111.46(13) ?
C7 O6 C5 108.6(2) yes
O22 C7 O6 122.1(2) yes
O22 C7 C1 129.2(2) yes
O6 C7 C1 108.7(2) yes
C5 C8 C1 98.9(2) yes
C5 C8 H8A 111.99(14) ?
C1 C8 H8A 111.99(13) ?
C5 C8 H8B 112.0(2) ?
C1 C8 H8B 111.99(14) ?
H8A C8 H8B 109.7 ?
O10 C9 C2 109.8(2) yes
O10 C9 H9A 109.71(12) ?
C2 C9 H9A 109.71(12) ?
O10 C9 H9B 109.71(13) ?
C2 C9 H9B 109.71(12) ?
H9A C9 H9B 108.2 ?
C9 O10 Si11 123.9(2) yes
O10 Si11 C12 110.36(11) yes
O10 Si11 C13 110.18(11) yes
C12 Si11 C13 107.52(13) yes
O10 Si11 C14 104.56(11) yes
C12 Si11 C14 112.76(13) yes
C13 Si11 C14 111.46(13) yes
Si11 C12 H12A 109.47(8) ?
Si11 C12 H12B 109.47(8) ?
H12A C12 H12B 109.5 ?
Si11 C12 H12C 109.47(9) ?
H12A C12 H12C 109.5 ?
H12B C12 H12C 109.5 ?
Si11 C13 H13A 109.47(10) ?
Si11 C13 H13B 109.47(10) ?
H13A C13 H13B 109.5 ?
Si11 C13 H13C 109.47(9) ?
H13A C13 H13C 109.5 ?
H13B C13 H13C 109.5 ?
C15 C14 C16 108.6(3) yes
C15 C14 C17 109.8(3) yes
C16 C14 C17 109.0(3) yes
C15 C14 Si11 109.2(2) yes
C16 C14 Si11 110.3(2) yes
C17 C14 Si11 110.0(2) yes
C14 C15 H15A 109.5(2) ?
C14 C15 H15B 109.5(2) ?
H15A C15 H15B 109.5 ?
C14 C15 H15C 109.5(2) ?
H15A C15 H15C 109.5 ?
H15B C15 H15C 109.5 ?
C14 C16 H16A 109.5(2) ?
C14 C16 H16B 109.5(2) ?
H16A C16 H16B 109.5 ?
C14 C16 H16C 109.5(2) ?
H16A C16 H16C 109.5 ?
H16B C16 H16C 109.5 ?
C14 C17 H17A 109.5(2) ?
C14 C17 H17B 109.5(2) ?
H17A C17 H17B 109.5 ?
C14 C17 H17C 109.5(2) ?
H17A C17 H17C 109.5 ?
H17B C17 H17C 109.5 ?
C19 C18 C4 126.3(3) yes
C19 C18 H18 116.8(2) ?
C4 C18 H18 116.85(15) ?
C18 C19 Cl21 125.2(2) yes
C18 C19 Cl20 122.1(2) yes
Cl21 C19 Cl20 112.7(2) yes

loop_
_geom_bond_atom_site_label_1
_geom_bond_atom_site_label_2
_geom_bond_distance
_geom_bond_publ_flag
C1 C7 1.519(3) yes
C1 C8 1.520(3) yes
C1 C2 1.545(3) yes
C1 H1 1.00 ?
C2 C9 1.520(3) yes
C2 C3 1.530(3) yes
C2 H2 1.00 ?
C3 C4 1.551(3) yes
C3 H3A 0.99 ?
C3 H3B 0.99 ?
C4 C18 1.498(4) yes
C4 C5 1.536(4) yes
C4 H4 1.00 ?
C5 O6 1.473(3) yes
C5 C8 1.518(4) yes
C5 H5 1.00 ?
O6 C7 1.353(3) yes
C7 O22 1.200(3) yes
C8 H8A 0.99 ?
C8 H8B 0.99 ?
C9 O10 1.422(3) yes
C9 H9A 0.99 ?
C9 H9B 0.99 ?
O10 Si11 1.652(2) yes
Si11 C12 1.858(3) yes
Si11 C13 1.860(3) yes
Si11 C14 1.877(3) yes
C12 H12A 0.98 ?
C12 H12B 0.98 ?
C12 H12C 0.98 ?
C13 H13A 0.98 ?
C13 H13B 0.98 ?
C13 H13C 0.98 ?
C14 C15 1.526(5) yes
C14 C16 1.535(4) yes
C14 C17 1.540(4) yes
C15 H15A 0.98 ?
C15 H15B 0.98 ?
C15 H15C 0.98 ?
C16 H16A 0.98 ?
C16 H16B 0.98 ?
C16 H16C 0.98 ?
C17 H17A 0.98 ?
C17 H17B 0.98 ?
C17 H17C 0.98 ?
C18 C19 1.313(4) yes
C18 H18 0.95 ?
C19 Cl21 1.727(3) yes
C19 Cl20 1.729(3) yes

loop_
_geom_torsion_atom_site_label_1
_geom_torsion_atom_site_label_2
_geom_torsion_atom_site_label_3
_geom_torsion_atom_site_label_4
_geom_torsion
C7 C1 C2 C9 -76.8(2)
C8 C1 C2 C9 174.0(2)
C7 C1 C2 C3 46.9(3)
C8 C1 C2 C3 -62.3(2)
C9 C2 C3 C4 167.5(2)
C1 C2 C3 C4 44.7(3)
C2 C3 C4 C18 -165.6(2)
C2 C3 C4 C5 -43.6(3)
C18 C4 C5 O6 70.7(3)
C3 C4 C5 O6 -51.5(3)
C18 C4 C5 C8 -177.3(2)
C3 C4 C5 C8 60.5(3)
C8 C5 O6 C7 -27.6(2)
C4 C5 O6 C7 89.7(2)
C5 O6 C7 O22 -178.0(2)
C5 O6 C7 C1 0.0(2)
C8 C1 C7 O22 -154.8(3)
C2 C1 C7 O22 90.1(3)
C8 C1 C7 O6 27.4(2)
C2 C1 C7 O6 -87.7(2)
O6 C5 C8 C1 42.8(2)
C4 C5 C8 C1 -73.1(3)
C7 C1 C8 C5 -41.8(2)
C2 C1 C8 C5 73.2(2)
C3 C2 C9 O10 54.4(3)
C1 C2 C9 O10 177.5(2)
C2 C9 O10 Si11 -169.5(2)
C9 O10 Si11 C12 33.0(2)
C9 O10 Si11 C13 -85.6(2)
C9 O10 Si11 C14 154.5(2)
O10 Si11 C14 C15 52.2(2)
C12 Si11 C14 C15 172.1(2)
C13 Si11 C14 C15 -66.8(2)
O10 Si11 C14 C16 -67.0(3)
C12 Si11 C14 C16 52.9(3)
C13 Si11 C14 C16 173.9(2)
O10 Si11 C14 C17 172.7(2)
C12 Si11 C14 C17 -67.4(3)
C13 Si11 C14 C17 53.7(3)
C5 C4 C18 C19 114.1(3)
C3 C4 C18 C19 -124.0(3)
C4 C18 C19 Cl21 4.3(4)
C4 C18 C19 Cl20 -175.7(2)
